data_7718080
loop_
_publ_author_name
'Kaszuba, Adriana'
'Sitkowski, Jerzy'
'Muzio&#x142;, Tadeusz'
'Pokrzywka, Karolina'
'Ka&#x17a;mierski, &#x141;ukasz'
'Maj, Ma&#x142;gorzata'
'Steppeler, Franz'
'Wojaczy&#x144;ska, El&#x17c;bieta'
'Hoffmann, Marcin'
'&#x141;akomska, Iwona'

_publ_section_title
;
 Unveiling the promising <i>in vitro</i> anticancer activity of lipophilic
 platinum(II) complexes containing
 (1<i>S</i>,4<i>R</i>,5<i>R</i>)-4-(4-phenyl-1<i>H</i>-1,2,3-triazol-1-yl)-2-((<i>S</i>)-1-phenylethyl)-2-azabicyclo[3.2.1]octane:
 a spectroscopic characterization and DFT calculation.
;
_journal_issue 13
_journal_name_full 'Dalton transactions (Cambridge, England : 2003)'
_journal_page_first 5334
_journal_page_last 5354
_journal_paper_doi 10.1039/d4dt03021d
_journal_volume 54
_journal_year 2025
_chemical_absolute_configuration ad
_chemical_formula_moiety 'C25 H32 Cl2 N4 O Pt S'
_chemical_formula_sum 'C25 H32 Cl2 N4 O Pt S'
_chemical_formula_weight 702.59
_space_group_crystal_system orthorhombic
_space_group_IT_number 19
_space_group_name_Hall 'P 2ac 2ab'
_space_group_name_H-M_alt 'P 21 21 21'
_symmetry_cell_setting orthorhombic
_symmetry_Int_Tables_number 19
_symmetry_space_group_name_H-M 'P 21 21 21'
_atom_sites_solution_hydrogens geom
_audit_creation_method SHELXL-2018/1
_audit_update_record
;
2024-03-27 deposited with the CCDC.	2025-02-10 downloaded from the CCDC.
;
_cell_angle_alpha 90
_cell_angle_beta 90
_cell_angle_gamma 90
_cell_formula_units_Z 4
_cell_length_a 6.30380(19)
_cell_length_b 18.8333(7)
_cell_length_c 21.6781(6)
_cell_measurement_reflns_used 6666
_cell_measurement_temperature 100(2)
_cell_measurement_theta_max 28.1220
_cell_measurement_theta_min 2.7830
_cell_volume 2573.65(14)
_computing_cell_refinement 'CrysAlisPro 1.171.42.89a (Rigaku OD, 2023)'
_computing_data_collection 'CrysAlisPro 1.171.42.89a (Rigaku OD, 2023)'
_computing_data_reduction 'CrysAlisPro 1.171.42.89a (Rigaku OD, 2023)'
_computing_molecular_graphics 'Olex2 1.3 (Dolomanov, 2009)'
_computing_publication_material ciftab
_computing_structure_refinement 'SHELXL-2018/1 (Sheldrick, 2018)'
_computing_structure_solution 'Olex2 1.3 (Dolomanov, 2009)'
_diffrn_ambient_temperature 100(2)
_diffrn_detector_area_resol_mean 10.0000
_diffrn_measured_fraction_theta_full 0.998
_diffrn_measured_fraction_theta_max 0.998
_diffrn_measurement_device_type 'XtaLAB Synergy, Dualflex, HyPix'
_diffrn_measurement_method '\w scans'
_diffrn_radiation_probe x-ray
_diffrn_radiation_type MoK\a
_diffrn_radiation_wavelength 0.71073
_diffrn_reflns_av_R_equivalents 0.0767
_diffrn_reflns_av_unetI/netI 0.0666
_diffrn_reflns_Laue_measured_fraction_full 0.998
_diffrn_reflns_Laue_measured_fraction_max 0.998
_diffrn_reflns_limit_h_max 7
_diffrn_reflns_limit_h_min -7
_diffrn_reflns_limit_k_max 22
_diffrn_reflns_limit_k_min -22
_diffrn_reflns_limit_l_max 26
_diffrn_reflns_limit_l_min -24
_diffrn_reflns_number 16478
_diffrn_reflns_point_group_measured_fraction_full 0.997
_diffrn_reflns_point_group_measured_fraction_max 0.997
_diffrn_reflns_theta_full 25.242
_diffrn_reflns_theta_max 25.342
_diffrn_reflns_theta_min 2.168
_diffrn_source 'micro-focus sealed X-ray tube'
_diffrn_source_type 'PhotonJet (Mo) X-ray Source'
_exptl_absorpt_coefficient_mu 5.767
_exptl_absorpt_correction_T_max 1.000
_exptl_absorpt_correction_T_min 0.670
_exptl_absorpt_correction_type gaussian
_exptl_absorpt_process_details
;
CrysAlisPro 1.171.42.89a (Rigaku Oxford Diffraction, 2023)
Numerical absorption correction based on gaussian integration over
a multifaceted crystal model
Empirical absorption correction using spherical harmonics,
implemented in SCALE3 ABSPACK scaling algorithm.
;
_exptl_crystal_colour colourless
_exptl_crystal_density_diffrn 1.813
_exptl_crystal_description 'irregular plate'
_exptl_crystal_F_000 1384
_exptl_crystal_size_max 0.090
_exptl_crystal_size_mid 0.040
_exptl_crystal_size_min 0.020
_refine_diff_density_max 1.394
_refine_diff_density_min -1.423
_refine_diff_density_rms 0.151
_refine_ls_abs_structure_details
;
 Flack x determined using 1548 quotients [(I+)-(I-)]/[(I+)+(I-)]
 (Parsons, Flack and Wagner, Acta Cryst. B69 (2013) 249-259).
;
_refine_ls_abs_structure_Flack 0.003(8)
_refine_ls_extinction_method none
_refine_ls_goodness_of_fit_ref 1.076
_refine_ls_hydrogen_treatment constr
_refine_ls_matrix_type full
_refine_ls_number_parameters 328
_refine_ls_number_reflns 4699
_refine_ls_number_restraints 0
_refine_ls_restrained_S_all 1.076
_refine_ls_R_factor_all 0.0552
_refine_ls_R_factor_gt 0.0468
_refine_ls_shift/su_max 0.000
_refine_ls_shift/su_mean 0.000
_refine_ls_structure_factor_coef Fsqd
_refine_ls_weighting_details 'w=1/[\s^2^(Fo^2^)+(0.0328P)^2^+16.9775P] where P=(Fo^2^+2Fc^2^)/3'
_refine_ls_weighting_scheme calc
_refine_ls_wR_factor_gt 0.1047
_refine_ls_wR_factor_ref 0.1075
_reflns_Friedel_coverage 0.731
_reflns_Friedel_fraction_full 0.996
_reflns_Friedel_fraction_max 0.996
_reflns_number_gt 4227
_reflns_number_total 4699
_reflns_threshold_expression 'I > 2\s(I)'
_cod_data_source_file d4dt03021d18.cif
_cod_data_source_block adak8Mo-3Dshape
_cod_depositor_comments 'Adding full bibliography for 7718079--7718080.cif.'
_cod_original_cell_volume 2573.66(15)
_cod_database_code 7718080
_shelx_shelxl_version_number 2018/1
_shelx_space_group_comment
;
The symmetry employed for this shelxl refinement is uniquely defined
by the following loop, which should always be used as a source of
symmetry information in preference to the above space-group names.
They are only intended as comments.
;
_shelx_estimated_absorpt_t_min 0.625
_shelx_estimated_absorpt_t_max 0.893

loop_
_space_group_symop_operation_xyz
'x, y, z'
'-x+1/2, -y, z+1/2'
'-x, y+1/2, -z+1/2'
'x+1/2, -y+1/2, -z'

loop_
_atom_site_label
_atom_site_type_symbol
_atom_site_fract_x
_atom_site_fract_y
_atom_site_fract_z
_atom_site_U_iso_or_equiv
_atom_site_adp_type
_atom_site_occupancy
_atom_site_site_symmetry_order
_atom_site_calc_flag
_atom_site_refinement_flags_posn
_atom_site_refinement_flags_adp
_atom_site_refinement_flags_occupancy
_atom_site_disorder_assembly
_atom_site_disorder_group
Pt1 Pt 0.60548(14) 0.41492(5) 0.43396(4) 0.02195(18) Uani 0.85 1 d . . P A 1
Pt2 Pt 0.6263(11) 0.4139(4) 0.4646(4) 0.0551(16) Uani 0.15 1 d . . P A 2
Cl1 Cl 0.4763(6) 0.3988(2) 0.33562(16) 0.0394(10) Uani 1 1 d . . . . .
Cl2 Cl 0.7385(9) 0.4394(3) 0.5308(2) 0.0307(12) Uani 0.85 1 d . . P A 1
Cl3 Cl 0.821(6) 0.461(2) 0.5454(15) 0.053(10) Uani 0.15 1 d . . P A 2
C1 C 1.047(2) 0.6282(7) 0.1855(6) 0.023(3) Uani 1 1 d . . . . .
H1 H 0.971279 0.656606 0.153183 0.027 Uiso 1 1 calc R U . . .
N2 N 1.0753(18) 0.6708(6) 0.2422(4) 0.021(2) Uani 1 1 d . . . . .
C3 C 1.211(2) 0.6316(7) 0.2855(5) 0.023(3) Uani 1 1 d . . . . .
H3A H 1.212164 0.657094 0.325404 0.028 Uiso 1 1 calc R U . . .
H3B H 1.358107 0.631854 0.269324 0.028 Uiso 1 1 calc R U . . .
C4 C 1.146(2) 0.5554(7) 0.2970(6) 0.026(3) Uani 1 1 d . . . . .
H4 H 1.267736 0.529787 0.316321 0.031 Uiso 1 1 calc R U . . .
C5 C 1.091(3) 0.5182(7) 0.2357(6) 0.029(3) Uani 1 1 d . . . . .
H5 H 1.046540 0.467797 0.242291 0.034 Uiso 1 1 calc R U . . .
C6 C 1.278(3) 0.5237(9) 0.1906(7) 0.040(4) Uani 1 1 d . . . . .
H6A H 1.414568 0.521902 0.212998 0.048 Uiso 1 1 calc R U . . .
H6C H 1.273762 0.484681 0.160083 0.048 Uiso 1 1 calc R U . . .
C7 C 1.248(2) 0.5955(9) 0.1592(7) 0.036(4) Uani 1 1 d . . . . .
H7C H 1.371444 0.626636 0.167527 0.043 Uiso 1 1 calc R U . . .
H7D H 1.234818 0.589251 0.113999 0.043 Uiso 1 1 calc R U . . .
C8 C 0.916(3) 0.5615(7) 0.2027(7) 0.037(4) Uani 1 1 d . . . . .
H8A H 0.796779 0.573091 0.230654 0.044 Uiso 1 1 calc R U . . .
H8C H 0.861315 0.536720 0.165688 0.044 Uiso 1 1 calc R U . . .
N1' N 0.9645(17) 0.5515(6) 0.3388(5) 0.021(2) Uani 1 1 d . . . . .
N2' N 0.9210(19) 0.4904(6) 0.3661(5) 0.028(3) Uani 1 1 d . . . . .
N3' N 0.7527(19) 0.5017(6) 0.4000(5) 0.028(3) Uani 1 1 d . . . . .
C4' C 0.687(2) 0.5695(7) 0.3956(6) 0.024(3) Uani 1 1 d . . . . .
C5' C 0.823(2) 0.6017(7) 0.3555(5) 0.026(3) Uani 1 1 d . . . . .
H5' H 0.819275 0.649716 0.341968 0.031 Uiso 1 1 calc R U . . .
C6' C 0.498(2) 0.6004(7) 0.4268(6) 0.026(3) Uani 1 1 d . . . . .
C7' C 0.468(2) 0.6751(8) 0.4254(6) 0.029(3) Uani 1 1 d . . . . .
H7' H 0.572528 0.704994 0.407271 0.035 Uiso 1 1 calc R U . . .
C8' C 0.287(3) 0.7040(10) 0.4507(7) 0.043(4) Uani 1 1 d . . . . .
H8'A H 0.271028 0.754196 0.450551 0.052 Uiso 1 1 calc R U . . .
C9' C 0.134(3) 0.6646(9) 0.4753(7) 0.039(4) Uani 1 1 d . . . . .
H9' H 0.008935 0.686265 0.490738 0.047 Uiso 1 1 calc R U . . .
C10' C 0.159(2) 0.5919(10) 0.4782(6) 0.038(4) Uani 1 1 d . . . . .
H10' H 0.055069 0.563042 0.497538 0.046 Uiso 1 1 calc R U . . .
C11' C 0.338(2) 0.5620(8) 0.4524(6) 0.030(3) Uani 1 1 d . . . . .
H11' H 0.350292 0.511710 0.452590 0.036 Uiso 1 1 calc R U . . .
C1" C 1.164(2) 0.7428(8) 0.2330(6) 0.028(3) Uani 1 1 d . . . . .
H1" H 1.317704 0.738427 0.222642 0.034 Uiso 1 1 calc R U . . .
C2" C 1.052(3) 0.7821(9) 0.1811(6) 0.038(4) Uani 1 1 d . . . . .
H2"A H 1.081160 0.758088 0.141815 0.058 Uiso 1 1 calc R U . . .
H2"B H 1.105123 0.830976 0.179117 0.058 Uiso 1 1 calc R U . . .
H2"C H 0.899214 0.782517 0.188719 0.058 Uiso 1 1 calc R U . . .
C3" C 1.141(3) 0.7863(7) 0.2917(5) 0.026(3) Uani 1 1 d . . . . .
C4" C 1.310(2) 0.8278(8) 0.3126(6) 0.029(3) Uani 1 1 d . . . . .
H4" H 1.443847 0.824875 0.292483 0.034 Uiso 1 1 calc R U . . .
C5" C 1.285(3) 0.8732(7) 0.3622(6) 0.032(3) Uani 1 1 d . . . . .
H5" H 1.401153 0.901010 0.376493 0.039 Uiso 1 1 calc R U . . .
C6" C 1.085(3) 0.8779(7) 0.3916(6) 0.036(4) Uani 1 1 d . . . . .
H6" H 1.065343 0.909499 0.425201 0.043 Uiso 1 1 calc R U . . .
C7" C 0.921(3) 0.8369(8) 0.3715(6) 0.034(3) Uani 1 1 d . . . . .
H7" H 0.788708 0.838363 0.392469 0.041 Uiso 1 1 calc R U . . .
C8" C 0.946(2) 0.7927(8) 0.3201(6) 0.027(3) Uani 1 1 d . . . . .
H8" H 0.827657 0.766917 0.304628 0.032 Uiso 1 1 calc R U . . .
S11 S 0.4145(7) 0.3250(2) 0.46748(16) 0.0344(8) Uani 1 1 d . . . . .
O11 O 0.4464(18) 0.3040(6) 0.5309(4) 0.046(3) Uani 1 1 d . . . . .
C12 C 0.439(2) 0.2501(9) 0.4177(6) 0.036(4) Uani 1 1 d . . . . .
H12A H 0.584765 0.231712 0.419795 0.055 Uiso 1 1 calc R U . . .
H12B H 0.407380 0.264310 0.375219 0.055 Uiso 1 1 calc R U . . .
H12C H 0.339991 0.212986 0.430696 0.055 Uiso 1 1 calc R U . . .
C13 C 0.147(2) 0.3523(9) 0.4544(7) 0.043(4) Uani 1 1 d . . . . .
H13A H 0.053147 0.311117 0.457616 0.064 Uiso 1 1 calc R U . . .
H13B H 0.135356 0.373100 0.413135 0.064 Uiso 1 1 calc R U . . .
H13C H 0.106998 0.387760 0.485381 0.064 Uiso 1 1 calc R U . . .

loop_
_atom_site_aniso_label
_atom_site_aniso_U_11
_atom_site_aniso_U_22
_atom_site_aniso_U_33
_atom_site_aniso_U_23
_atom_site_aniso_U_13
_atom_site_aniso_U_12
Pt1 0.0229(3) 0.0232(3) 0.0197(4) 0.0014(4) 0.0050(4) -0.0003(3)
Pt2 0.045(3) 0.045(3) 0.075(4) 0.004(4) 0.014(4) -0.002(3)
Cl1 0.041(2) 0.046(3) 0.0311(18) 0.0008(16) 0.0001(15) 0.0018(17)
Cl2 0.030(3) 0.038(3) 0.024(2) -0.0020(19) 0.001(2) -0.008(2)
Cl3 0.05(2) 0.08(3) 0.033(18) 0.007(16) 0.021(15) 0.019(19)
C1 0.026(8) 0.021(7) 0.021(6) 0.002(5) -0.002(5) -0.003(6)
N2 0.018(6) 0.029(6) 0.017(5) 0.003(4) -0.001(5) 0.001(5)
C3 0.022(7) 0.031(8) 0.015(6) -0.002(5) -0.003(5) 0.003(6)
C4 0.021(8) 0.027(7) 0.032(7) -0.004(6) 0.005(6) 0.010(6)
C5 0.033(8) 0.023(7) 0.030(7) 0.004(5) 0.008(7) 0.001(7)
C6 0.030(9) 0.035(10) 0.054(10) -0.017(8) 0.006(7) 0.000(7)
C7 0.036(8) 0.034(9) 0.039(8) -0.007(7) 0.021(6) -0.007(7)
C8 0.043(10) 0.026(8) 0.041(8) 0.000(6) -0.015(8) -0.007(8)
N1' 0.021(6) 0.021(6) 0.020(5) 0.001(5) 0.000(4) 0.004(5)
N2' 0.025(7) 0.034(7) 0.025(5) -0.006(5) 0.008(5) 0.004(6)
N3' 0.032(7) 0.027(7) 0.026(6) 0.004(5) -0.006(5) 0.007(6)
C4' 0.028(7) 0.022(8) 0.022(6) -0.010(5) -0.007(5) 0.000(6)
C5' 0.034(8) 0.024(8) 0.018(6) -0.002(5) -0.002(5) 0.002(6)
C6' 0.026(7) 0.034(9) 0.018(6) 0.000(6) -0.007(6) -0.001(6)
C7' 0.037(8) 0.041(9) 0.010(6) -0.007(6) -0.005(5) 0.002(7)
C8' 0.039(9) 0.045(10) 0.046(10) -0.015(7) -0.012(7) 0.018(8)
C9' 0.029(9) 0.049(10) 0.040(8) -0.025(7) -0.002(7) 0.010(8)
C10' 0.023(7) 0.051(10) 0.041(8) -0.017(8) -0.003(6) 0.001(8)
C11' 0.029(8) 0.027(8) 0.033(7) -0.012(5) -0.003(6) 0.006(6)
C1" 0.015(7) 0.040(9) 0.030(7) -0.007(6) 0.003(5) 0.004(6)
C2" 0.050(11) 0.037(9) 0.028(7) 0.006(6) -0.003(7) 0.004(8)
C3" 0.045(10) 0.018(7) 0.014(6) 0.007(5) 0.004(6) 0.007(7)
C4" 0.030(7) 0.031(8) 0.025(7) 0.006(6) 0.000(6) -0.004(6)
C5" 0.045(9) 0.015(8) 0.036(8) 0.001(6) -0.003(7) -0.018(7)
C6" 0.062(11) 0.022(7) 0.023(6) 0.000(5) 0.004(8) 0.010(9)
C7" 0.034(9) 0.028(8) 0.040(8) 0.004(6) 0.012(7) 0.008(8)
C8" 0.027(8) 0.029(8) 0.025(7) 0.001(6) 0.008(5) -0.001(6)
S11 0.032(2) 0.035(2) 0.0365(18) 0.0008(15) 0.0081(18) -0.0008(19)
O11 0.054(8) 0.062(8) 0.021(5) 0.012(5) 0.010(5) 0.031(6)
C12 0.034(9) 0.045(9) 0.030(8) -0.008(6) 0.002(6) -0.003(8)
C13 0.032(9) 0.051(10) 0.046(9) -0.009(7) 0.008(7) -0.002(8)

loop_
_atom_type_symbol
_atom_type_description
_atom_type_scat_dispersion_real
_atom_type_scat_dispersion_imag
_atom_type_scat_source
C C 0.0033 0.0016 'International Tables Vol C Tables 4.2.6.8 and 6.1.1.4'
H H 0.0000 0.0000 'International Tables Vol C Tables 4.2.6.8 and 6.1.1.4'
N N 0.0061 0.0033 'International Tables Vol C Tables 4.2.6.8 and 6.1.1.4'
O O 0.0106 0.0060 'International Tables Vol C Tables 4.2.6.8 and 6.1.1.4'
S S 0.1246 0.1234 'International Tables Vol C Tables 4.2.6.8 and 6.1.1.4'
Cl Cl 0.1484 0.1585 'International Tables Vol C Tables 4.2.6.8 and 6.1.1.4'
Pt Pt -1.7033 8.3905 'International Tables Vol C Tables 4.2.6.8 and 6.1.1.4'

loop_
_geom_angle_atom_site_label_1
_geom_angle_atom_site_label_2
_geom_angle_atom_site_label_3
_geom_angle
_geom_angle_site_symmetry_1
_geom_angle_site_symmetry_3
_geom_angle_publ_flag
N3' Pt1 S11 174.1(4) . . ?
N3' Pt1 Cl1 86.1(3) . . ?
S11 Pt1 Cl1 90.60(15) . . ?
N3' Pt1 Cl2 90.1(3) . . ?
S11 Pt1 Cl2 93.01(17) . . ?
Cl1 Pt1 Cl2 175.96(19) . . ?
S11 Pt2 N3' 142.4(5) . . ?
S11 Pt2 Cl1 75.7(3) . . ?
N3' Pt2 Cl1 66.9(4) . . ?
S11 Pt2 Cl3 127.5(11) . . ?
N3' Pt2 Cl3 90.1(11) . . ?
Cl1 Pt2 Cl3 156.8(10) . . ?
N2 C1 C7 115.3(11) . . ?
N2 C1 C8 107.7(10) . . ?
C7 C1 C8 101.9(12) . . ?
N2 C1 H1 110.5 . . ?
C7 C1 H1 110.5 . . ?
C8 C1 H1 110.5 . . ?
C3 N2 C1" 109.1(11) . . ?
C3 N2 C1 109.2(10) . . ?
C1" N2 C1 115.5(9) . . ?
N2 C3 C4 115.0(11) . . ?
N2 C3 H3A 108.5 . . ?
C4 C3 H3A 108.5 . . ?
N2 C3 H3B 108.5 . . ?
C4 C3 H3B 108.5 . . ?
H3A C3 H3B 107.5 . . ?
N1' C4 C3 111.3(10) . . ?
N1' C4 C5 109.7(11) . . ?
C3 C4 C5 110.5(11) . . ?
N1' C4 H4 108.4 . . ?
C3 C4 H4 108.4 . . ?
C5 C4 H4 108.4 . . ?
C6 C5 C4 110.2(13) . . ?
C6 C5 C8 102.6(11) . . ?
C4 C5 C8 108.6(12) . . ?
C6 C5 H5 111.7 . . ?
C4 C5 H5 111.7 . . ?
C8 C5 H5 111.7 . . ?
C7 C6 C5 104.5(12) . . ?
C7 C6 H6A 110.9 . . ?
C5 C6 H6A 110.9 . . ?
C7 C6 H6C 110.9 . . ?
C5 C6 H6C 110.9 . . ?
H6A C6 H6C 108.9 . . ?
C1 C7 C6 107.0(11) . . ?
C1 C7 H7C 110.3 . . ?
C6 C7 H7C 110.3 . . ?
C1 C7 H7D 110.3 . . ?
C6 C7 H7D 110.3 . . ?
H7C C7 H7D 108.6 . . ?
C5 C8 C1 99.3(13) . . ?
C5 C8 H8A 111.9 . . ?
C1 C8 H8A 111.9 . . ?
C5 C8 H8C 111.9 . . ?
C1 C8 H8C 111.9 . . ?
H8A C8 H8C 109.6 . . ?
N2' N1' C5' 110.7(10) . . ?
N2' N1' C4 118.9(10) . . ?
C5' N1' C4 130.3(11) . . ?
N3' N2' N1' 106.1(10) . . ?
N2' N3' C4' 111.4(12) . . ?
N2' N3' Pt1 116.5(9) . . ?
C4' N3' Pt1 130.7(10) . . ?
N2' N3' Pt2 120.3(9) . . ?
C4' N3' Pt2 128.0(10) . . ?
N3' C4' C5' 105.8(12) . . ?
N3' C4' C6' 125.9(12) . . ?
C5' C4' C6' 128.3(12) . . ?
N1' C5' C4' 105.9(12) . . ?
N1' C5' H5' 127.1 . . ?
C4' C5' H5' 127.1 . . ?
C11' C6' C7' 115.9(13) . . ?
C11' C6' C4' 124.8(12) . . ?
C7' C6' C4' 119.0(12) . . ?
C8' C7' C6' 119.5(15) . . ?
C8' C7' H7' 120.2 . . ?
C6' C7' H7' 120.2 . . ?
C9' C8' C7' 122.7(16) . . ?
C9' C8' H8'A 118.7 . . ?
C7' C8' H8'A 118.7 . . ?
C8' C9' C10' 119.4(15) . . ?
C8' C9' H9' 120.3 . . ?
C10' C9' H9' 120.3 . . ?
C11' C10' C9' 118.7(16) . . ?
C11' C10' H10' 120.6 . . ?
C9' C10' H10' 120.6 . . ?
C6' C11' C10' 123.7(15) . . ?
C6' C11' H11' 118.2 . . ?
C10' C11' H11' 118.2 . . ?
N2 C1" C3" 110.2(10) . . ?
N2 C1" C2" 111.9(11) . . ?
C3" C1" C2" 108.3(12) . . ?
N2 C1" H1" 108.8 . . ?
C3" C1" H1" 108.8 . . ?
C2" C1" H1" 108.8 . . ?
C1" C2" H2"A 109.5 . . ?
C1" C2" H2"B 109.5 . . ?
H2"A C2" H2"B 109.5 . . ?
C1" C2" H2"C 109.5 . . ?
H2"A C2" H2"C 109.5 . . ?
H2"B C2" H2"C 109.5 . . ?
C8" C3" C4" 119.1(12) . . ?
C8" C3" C1" 120.1(13) . . ?
C4" C3" C1" 120.2(13) . . ?
C5" C4" C3" 120.8(14) . . ?
C5" C4" H4" 119.6 . . ?
C3" C4" H4" 119.6 . . ?
C4" C5" C6" 119.3(14) . . ?
C4" C5" H5" 120.4 . . ?
C6" C5" H5" 120.4 . . ?
C7" C6" C5" 119.9(12) . . ?
C7" C6" H6" 120.0 . . ?
C5" C6" H6" 120.0 . . ?
C6" C7" C8" 120.4(14) . . ?
C6" C7" H7" 119.8 . . ?
C8" C7" H7" 119.8 . . ?
C3" C8" C7" 120.4(14) . . ?
C3" C8" H8" 119.8 . . ?
C7" C8" H8" 119.8 . . ?
O11 S11 C13 111.2(7) . . ?
O11 S11 C12 110.2(7) . . ?
C13 S11 C12 102.4(8) . . ?
O11 S11 Pt2 98.9(6) . . ?
C13 S11 Pt2 111.0(6) . . ?
C12 S11 Pt2 123.1(6) . . ?
O11 S11 Pt1 116.7(6) . . ?
C13 S11 Pt1 104.0(6) . . ?
C12 S11 Pt1 111.1(5) . . ?
S11 C12 H12A 109.5 . . ?
S11 C12 H12B 109.5 . . ?
H12A C12 H12B 109.5 . . ?
S11 C12 H12C 109.5 . . ?
H12A C12 H12C 109.5 . . ?
H12B C12 H12C 109.5 . . ?
S11 C13 H13A 109.5 . . ?
S11 C13 H13B 109.5 . . ?
H13A C13 H13B 109.5 . . ?
S11 C13 H13C 109.5 . . ?
H13A C13 H13C 109.5 . . ?
H13B C13 H13C 109.5 . . ?

loop_
_geom_bond_atom_site_label_1
_geom_bond_atom_site_label_2
_geom_bond_distance
_geom_bond_site_symmetry_2
_geom_bond_publ_flag
Pt1 N3' 2.019(13) . ?
Pt1 S11 2.201(4) . ?
Pt1 Cl1 2.302(4) . ?
Pt1 Cl2 2.307(5) . ?
Pt2 S11 2.142(8) . ?
Pt2 N3' 2.308(14) . ?
Pt2 Cl1 2.966(9) . ?
Pt2 Cl3 2.32(4) . ?
C1 N2 1.481(16) . ?
C1 C7 1.523(19) . ?
C1 C8 1.55(2) . ?
C1 H1 1.0000 . ?
N2 C3 1.469(16) . ?
N2 C1" 1.478(18) . ?
C3 C4 1.514(19) . ?
C3 H3A 0.9900 . ?
C3 H3B 0.9900 . ?
C4 N1' 1.461(16) . ?
C4 C5 1.541(18) . ?
C4 H4 1.0000 . ?
C5 C6 1.53(2) . ?
C5 C8 1.55(2) . ?
C5 H5 1.0000 . ?
C6 C7 1.53(2) . ?
C6 H6A 0.9900 . ?
C6 H6C 0.9900 . ?
C7 H7C 0.9900 . ?
C7 H7D 0.9900 . ?
C8 H8A 0.9900 . ?
C8 H8C 0.9900 . ?
N1' N2' 1.323(15) . ?
N1' C5' 1.348(16) . ?
N2' N3' 1.308(16) . ?
N3' C4' 1.346(17) . ?
C4' C5' 1.366(19) . ?
C4' C6' 1.487(18) . ?
C5' H5' 0.9500 . ?
C6' C11' 1.360(19) . ?
C6' C7' 1.42(2) . ?
C7' C8' 1.38(2) . ?
C7' H7' 0.9500 . ?
C8' C9' 1.33(2) . ?
C8' H8'A 0.9500 . ?
C9' C10' 1.38(2) . ?
C9' H9' 0.9500 . ?
C10' C11' 1.379(19) . ?
C10' H10' 0.9500 . ?
C11' H11' 0.9500 . ?
C1" C3" 1.520(18) . ?
C1" C2" 1.519(19) . ?
C1" H1" 1.0000 . ?
C2" H2"A 0.9800 . ?
C2" H2"B 0.9800 . ?
C2" H2"C 0.9800 . ?
C3" C8" 1.38(2) . ?
C3" C4" 1.40(2) . ?
C4" C5" 1.38(2) . ?
C4" H4" 0.9500 . ?
C5" C6" 1.42(2) . ?
C5" H5" 0.9500 . ?
C6" C7" 1.36(2) . ?
C6" H6" 0.9500 . ?
C7" C8" 1.399(19) . ?
C7" H7" 0.9500 . ?
C8" H8" 0.9500 . ?
S11 O11 1.446(10) . ?
S11 C13 1.783(16) . ?
S11 C12 1.784(15) . ?
C12 H12A 0.9800 . ?
C12 H12B 0.9800 . ?
C12 H12C 0.9800 . ?
C13 H13A 0.9800 . ?
C13 H13B 0.9800 . ?
C13 H13C 0.9800 . ?

loop_
_geom_torsion_atom_site_label_1
_geom_torsion_atom_site_label_2
_geom_torsion_atom_site_label_3
_geom_torsion_atom_site_label_4
_geom_torsion
_geom_torsion_site_symmetry_1
_geom_torsion_site_symmetry_2
_geom_torsion_site_symmetry_3
_geom_torsion_site_symmetry_4
_geom_torsion_publ_flag
C7 C1 N2 C3 -46.0(15) . . . . ?
C8 C1 N2 C3 66.9(14) . . . . ?
C7 C1 N2 C1" 77.4(15) . . . . ?
C8 C1 N2 C1" -169.7(11) . . . . ?
C1" N2 C3 C4 -177.1(10) . . . . ?
C1 N2 C3 C4 -50.0(14) . . . . ?
N2 C3 C4 N1' -77.2(14) . . . . ?
N2 C3 C4 C5 44.9(15) . . . . ?
N1' C4 C5 C6 178.5(11) . . . . ?
C3 C4 C5 C6 55.5(15) . . . . ?
N1' C4 C5 C8 66.8(14) . . . . ?
C3 C4 C5 C8 -56.2(15) . . . . ?
C4 C5 C6 C7 -85.2(14) . . . . ?
C8 C5 C6 C7 30.3(15) . . . . ?
N2 C1 C7 C6 87.9(14) . . . . ?
C8 C1 C7 C6 -28.5(14) . . . . ?
C5 C6 C7 C1 -1.0(15) . . . . ?
C6 C5 C8 C1 -47.4(13) . . . . ?
C4 C5 C8 C1 69.2(14) . . . . ?
N2 C1 C8 C5 -75.5(13) . . . . ?
C7 C1 C8 C5 46.2(13) . . . . ?
C3 C4 N1' N2' -162.9(11) . . . . ?
C5 C4 N1' N2' 74.6(14) . . . . ?
C3 C4 N1' C5' 17.9(18) . . . . ?
C5 C4 N1' C5' -104.7(15) . . . . ?
C5' N1' N2' N3' -0.1(14) . . . . ?
C4 N1' N2' N3' -179.5(10) . . . . ?
N1' N2' N3' C4' -0.5(14) . . . . ?
N1' N2' N3' Pt1 167.4(8) . . . . ?
N1' N2' N3' Pt2 -174.6(8) . . . . ?
N2' N3' C4' C5' 0.9(14) . . . . ?
Pt1 N3' C4' C5' -164.8(9) . . . . ?
Pt2 N3' C4' C5' 174.4(9) . . . . ?
N2' N3' C4' C6' 178.5(11) . . . . ?
Pt1 N3' C4' C6' 12.8(19) . . . . ?
Pt2 N3' C4' C6' -8.0(18) . . . . ?
N2' N1' C5' C4' 0.6(14) . . . . ?
C4 N1' C5' C4' 179.9(12) . . . . ?
N3' C4' C5' N1' -0.9(13) . . . . ?
C6' C4' C5' N1' -178.4(11) . . . . ?
N3' C4' C6' C11' -16(2) . . . . ?
C5' C4' C6' C11' 161.1(13) . . . . ?
N3' C4' C6' C7' 170.2(12) . . . . ?
C5' C4' C6' C7' -12.8(19) . . . . ?
C11' C6' C7' C8' 1.5(18) . . . . ?
C4' C6' C7' C8' 175.9(11) . . . . ?
C6' C7' C8' C9' -2(2) . . . . ?
C7' C8' C9' C10' 3(2) . . . . ?
C8' C9' C10' C11' -3(2) . . . . ?
C7' C6' C11' C10' -2.4(19) . . . . ?
C4' C6' C11' C10' -176.5(12) . . . . ?
C9' C10' C11' C6' 3(2) . . . . ?
C3 N2 C1" C3" -68.7(13) . . . . ?
C1 N2 C1" C3" 167.8(11) . . . . ?
C3 N2 C1" C2" 170.6(11) . . . . ?
C1 N2 C1" C2" 47.2(15) . . . . ?
N2 C1" C3" C8" -52.9(16) . . . . ?
C2" C1" C3" C8" 69.9(16) . . . . ?
N2 C1" C3" C4" 135.9(12) . . . . ?
C2" C1" C3" C4" -101.3(15) . . . . ?
C8" C3" C4" C5" 2(2) . . . . ?
C1" C3" C4" C5" 173.3(13) . . . . ?
C3" C4" C5" C6" -1(2) . . . . ?
C4" C5" C6" C7" 1(2) . . . . ?
C5" C6" C7" C8" -3(2) . . . . ?
C4" C3" C8" C7" -4(2) . . . . ?
C1" C3" C8" C7" -175.2(12) . . . . ?
C6" C7" C8" C3" 5(2) . . . . ?
